data_2004617
loop_
_publ_author_name
'Marfurt, J.'
'Stulz, E.'
'Trafelet, H. U.'
'Zingg, A.'
'Leumann, C.'
'Hazenkamp, M.'
'Judd, R.'
'Schenker, S.'
'Strouse, G.'
'Ward, T. R.'
'F\"ortsch, M.'
'Hauser, J.'
'B\"urgi, H.-B.'

_publ_section_title
;
 7-(2'-Deoxy-\a-<small>D</small>-ribofuranosyl)hypoxanthine
;
_journal_issue 3
_journal_name_full 'Acta Crystallographica Section C'
_journal_page_first 713
_journal_page_last 716
_journal_paper_doi 10.1107/S0108270195012662
_journal_volume 52
_journal_year 1996
_chemical_formula_moiety 'C10 H12 N4 O4'
_chemical_formula_sum 'C10 H12 N4 O4'
_chemical_formula_weight 252.2
_space_group_crystal_system monoclinic
_space_group_IT_number 4
_space_group_name_Hall 'P 2yb'
_space_group_name_H-M_alt 'P 1 21 1'
_cell_angle_alpha 90.00
_cell_angle_beta 92.180(10)
_cell_angle_gamma 90.00
_cell_formula_units_Z 2
_cell_length_a 4.9720(10)
_cell_length_b 9.379(2)
_cell_length_c 11.326(2)
_cell_measurement_reflns_used 20
_cell_measurement_temperature 100
_cell_measurement_theta_max 18.3
_cell_measurement_theta_min 14.0
_cell_volume 527.78(18)
_computing_cell_refinement 'CAD4 Software'
_computing_data_collection 'CAD4 Software (Enraf-Nonius, 1989)'
_computing_data_reduction 'SDP (Enraf-Nonius, 1985)'
_computing_molecular_graphics 'PEANUT (Hummel, Hauser & B\"urgi, 1990), SHELXTL/PC'
_computing_publication_material 'PARST (Nardelli, 1983), BONDLA (Dreissig, Doherty, Stewart & Hall, 1992)'
_computing_structure_refinement SHELXTL/PC
_computing_structure_solution 'SHELXTL/PC (Sheldrick, 1990)'
_diffrn_measurement_device 'Enraf-Nonius CAD-4'
_diffrn_measurement_method \w
_diffrn_radiation_monochromator graphite
_diffrn_radiation_source 'fine-focus sealed tube'
_diffrn_radiation_type MoK\a
_diffrn_radiation_wavelength 0.71069
_diffrn_reflns_av_R_equivalents 0.009
_diffrn_reflns_limit_h_max 7
_diffrn_reflns_limit_h_min -7
_diffrn_reflns_limit_k_max 13
_diffrn_reflns_limit_k_min -1
_diffrn_reflns_limit_l_max 16
_diffrn_reflns_limit_l_min -1
_diffrn_reflns_number 2683
_diffrn_reflns_theta_max 29.0
_diffrn_reflns_theta_min 0
_diffrn_standards_decay_% -0.2
_diffrn_standards_interval_time 60
_diffrn_standards_number 3
_exptl_absorpt_coefficient_mu 0.13
_exptl_absorpt_correction_type none
_exptl_crystal_colour 'transparent, colourless'
_exptl_crystal_density_diffrn 1.587
_exptl_crystal_density_meas 1.56
_exptl_crystal_density_method float
_exptl_crystal_description Prism
_exptl_crystal_F_000 264
_exptl_crystal_size_max 0.27
_exptl_crystal_size_mid 0.18
_exptl_crystal_size_min 0.18
_refine_diff_density_max 0.427
_refine_diff_density_min -0.232
_refine_ls_extinction_method none
_refine_ls_goodness_of_fit_obs 1.2618
_refine_ls_hydrogen_treatment refall
_refine_ls_matrix_type full
_refine_ls_number_parameters 210
_refine_ls_number_reflns 2215
_refine_ls_number_restraints 0
_refine_ls_R_factor_obs 0.0268
_refine_ls_shift/esd_max 0.002
_refine_ls_structure_factor_coef F
_refine_ls_weighting_details 'w = 1/[\s^2^2(Fo) + 0.00053F^2^]'
_refine_ls_weighting_scheme calc
_refine_ls_wR_factor_obs 0.0357
_reflns_number_observed 2215
_reflns_number_total 2326
_reflns_observed_criterion >4sigma(F)
_cod_data_source_file hu1142.cif
_cod_data_source_block lowt
_cod_depositor_comments
;
The following automatic conversions were performed:

'_refine_ls_weighting_scheme' value '1/[\s^2^2(Fo) + 0.00053F^2^]'
was changed to 'calc'. New tag '_refine_ls_weighting_details' was
created. The value of the new tag was set to 'w = 1/[\s^2^2(Fo) +
0.00053F^2^]'.

Automatic conversion script
Id: cif_fix_values 3143 2015-03-26 13:38:13Z robertas 
;
_cod_original_cell_volume 527.8(2)
_cod_original_sg_symbol_H-M 'P 21'
_cod_database_code 2004617
_cod_database_fobs_code 2004617

loop_
_space_group_symop_id
_space_group_symop_operation_xyz
1 x,y,z
2 -x,y+1/2,-z

loop_
_atom_site_aniso_label
_atom_site_aniso_U_11
_atom_site_aniso_U_22
_atom_site_aniso_U_33
_atom_site_aniso_U_12
_atom_site_aniso_U_13
_atom_site_aniso_U_23
C1' .0095(4) .0080(4) .0090(3) -.0013(3) .0011(3) -.0005(3)
C2' .0089(4) .0127(5) .0109(4) .0005(3) -.0005(3) -.0020(4)
C3' .0132(4) .0110(4) .0093(4) .0000(4) .0005(3) -.0018(4)
O3' .0278(4) .0111(4) .0085(3) .0017(3) .0048(3) -.0007(3)
C4' .0109(4) .0087(4) .0109(4) -.0001(3) .0017(3) -.0009(3)
O4' .0119(3) .0070(3) .0113(3) -.0004(3) -.0020(2) -.0009(3)
C5' .0149(4) .0081(4) .0152(4) -.0006(4) .0017(3) -.0020(4)
O5' .0151(3) .0100(3) .0148(3) -.0038(3) .0012(3) .0016(3)
O .0168(3) .0126(3) .0119(3) -.0036(3) .0000(3) .0037(3)
N1 .0118(4) .0103(4) .0106(3) -.0024(3) -.0003(3) -.0005(3)
C2 .0122(4) .0095(4) .0131(4) -.0022(3) .0020(3) -.0025(4)
N3 .0139(4) .0086(4) .0132(4) -.0029(3) .0035(3) -.0016(3)
C4 .0133(4) .0070(4) .0098(4) -.0008(3) .0027(3) .0004(3)
C5 .0108(4) .0065(4) .0082(3) -.0012(3) .0005(3) -.0001(3)
C6 .0102(4) .0078(4) .0092(4) .0000(3) .0004(3) -.0004(3)
N7 .0112(3) .0071(4) .0084(3) -.0012(3) .0003(3) .0003(3)
C8 .0158(4) .0088(4) .0097(4) .0001(4) .0008(3) .0011(3)
N9 .0181(4) .0088(4) .0099(3) -.0011(3) .0018(3) .0013(3)

loop_
_atom_site_label
_atom_site_fract_x
_atom_site_fract_y
_atom_site_fract_z
_atom_site_U_iso_or_equiv
_atom_site_thermal_displace_type
C1' .7848(2) .5044(2) .72070(9) .0088(2) Uani
H1' .861(3) .499(2) .641(2) .007(4) Uiso
C2' 1.0132(2) .5280(2) .81190(9) .0108(2) Uani
H21' 1.088(4) .440(3) .847(2) .025(5) Uiso
H22' 1.159(3) .587(2) .776(2) .011(4) Uiso
C3' .8871(2) .6201(2) .90610(9) .0112(2) Uani
H3' 1.018(3) .686(2) .946(2) .015(4) Uiso
O3' .7772(2) .52820(10) .99150(7) .0157(2) Uani
H3o' .713(4) .569(3) 1.041(2) .031(6) Uiso
C4' .6707(2) .7046(2) .83510(9) .0101(2) Uani
H4' .497(3) .705(2) .876(2) .013(4) Uiso
O4' .6164(2) .6250 .72680(7) .0101(2) Uani
C5' .7461(2) .8552(2) .80310(10) .0127(2) Uani
H51' .604(3) .900(2) .758(2) .007(4) Uiso
H52' .771(3) .912(2) .876(2) .014(4) Uiso
O5' .9893(2) .85170(10) .73900(8) .0133(2) Uani
H5' 1.035(4) .940(3) .721(2) .027(6) Uiso
O .4705(2) .45290(10) .47850(7) .0138(2) Uani
N1 .1515(2) .27720(10) .49650(8) .0109(2) Uani
H1 .097(4) .289(3) .426(2) .032(6) Uiso
C2 .0326(2) .1713(2) .55770(10) .0115(2) Uani
H2 -0.115(3) .130(2) .520(2) .015(4) Uiso
N3 .1015(2) .13180(10) .66530(8) .0118(2) Uani
H3 .711(3) .317(2) .909(2) .012(4) Uiso
C4 .3093(2) .2098(2) .71410(9) .0100(2) Uani
C5 .4381(2) .3197(2) .65790(9) .0085(2) Uani
C6 .3688(2) .3599(2) .53890(9) .0091(2) Uani
N7 .6267(2) .37350(10) .73900(7) .0089(2) Uani
C8 .6011(2) .2944(2) .83840(9) .0114(2) Uani
N9 .4139(2) .19400(10) .82730(8) .0122(2) Uani

loop_
_atom_type_symbol
_atom_type_description
_atom_type_scat_dispersion_real
_atom_type_scat_dispersion_imag
_atom_type_scat_source
C C 0.0033 0.0016 'International Tables Vol C Tables 4.2.6.8 and 6.1.1.4'
N N 0.0061 0.0033 'International Tables Vol C Tables 4.2.6.8 and 6.1.1.4'
O O 0.0106 0.0060 'International Tables Vol C Tables 4.2.6.8 and 6.1.1.4'
H H 0.0000 0.0000 'International Tables Vol C Tables 4.2.6.8 and 6.1.1.4'

loop_
_geom_angle_atom_site_label_1
_geom_angle_atom_site_label_2
_geom_angle_atom_site_label_3
_geom_angle
_geom_angle_publ_flag
H1' C1' C2' 109.0(10) ?
H1' C1' O4' 110.0(10) ?
H1' C1' N7 108.0(10) ?
C2' C1' O4' 106.20(10) yes
C2' C1' N7 114.40(10) yes
O4' C1' N7 109.86(8) yes
C1' C2' H21' 114.0(10) ?
C1' C2' H22' 109.0(10) ?
C1' C2' C3' 103.95(9) yes
H21' C2' H22' 111(2) ?
H21' C2' C3' 111.0(10) ?
H22' C2' C3' 107.0(10) ?
C2' C3' H3' 113.0(10) ?
C2' C3' O3' 108.20(10) yes
C2' C3' C4' 102.94(8) yes
H3' C3' O3' 109.0(10) ?
H3' C3' C4' 111.0(10) ?
O3' C3' C4' 112.90(9) yes
C3' O3' H3o' 112(2) ?
C3' C4' H4' 111.0(10) ?
C3' C4' O4' 106.30(10) yes
C3' C4' C5' 115.63(9) yes
H4' C4' O4' 105.0(10) ?
H4' C4' C5' 110.0(10) ?
O4' C4' C5' 108.55(8) yes
C1' O4' C4' 111.22(8) yes
C4' C5' H51' 111.0(10) ?
C4' C5' H52' 109.0(10) ?
C4' C5' O5' 108.80(10) yes
H51' C5' H52' 106(2) ?
H51' C5' O5' 111.0(10) ?
H52' C5' O5' 111.0(10) ?
C5' O5' H5' 109.0(10) ?
H1 N1 C2 117(2) ?
H1 N1 C6 118(2) ?
C2 N1 C6 125.09(9) yes
N1 C2 H2 115.0(10) ?
N1 C2 N3 125.40(10) yes
H2 C2 N3 120.0(10) ?
C2 N3 C4 113.10(10) yes
N3 C4 C5 124.80(10) yes
N3 C4 N9 125.00(10) yes
C5 C4 N9 110.20(10) yes
C4 C5 C6 122.10(10) yes
C4 C5 N7 106.30(9) yes
C6 C5 N7 131.60(10) yes
O C6 N1 122.10(10) yes
O C6 C5 128.50(10) yes
N1 C6 C5 109.40(10) yes
C1' N7 C5 124.15(9) yes
C1' N7 C8 129.61(9) yes
C5 N7 C8 105.60(10) yes
H3 C8 N7 120.0(10) ?
H3 C8 N9 127.0(10) ?
N7 C8 N9 113.37(9) yes
C4 N9 C8 104.60(10) yes

loop_
_geom_bond_atom_site_label_1
_geom_bond_atom_site_label_2
_geom_bond_distance
_geom_bond_publ_flag
C1' H1' .99(2) ?
C1' C2' 1.5220(10) yes
C1' O4' 1.4110(10) yes
C1' N7 1.477(2) yes
C2' H21' .98(3) ?
C2' H22' 1.01(2) ?
C2' C3' 1.526(2) yes
C3' H3' .99(2) ?
C3' O3' 1.420(2) yes
C3' C4' 1.538(2) yes
O3' H3o' .76(3) ?
C4' H4' .99(2) ?
C4' O4' 1.4520(10) yes
C4' C5' 1.509(2) yes
C5' H51' .95(2) ?
C5' H52' .99(2) ?
C5' O5' 1.4340(10) yes
O5' H5' .89(3) ?
O C6 1.229(2) yes
N1 H1 .84(2) ?
N1 C2 1.359(2) yes
N1 C6 1.400(2) yes
C2 H2 .92(2) ?
C2 N3 1.3070(10) yes
N3 C4 1.366(2) yes
H3 C8 .97(2) ?
C4 C5 1.382(2) yes
C4 N9 1.3730(10) yes
C5 C6 1.4290(10) yes
C5 N7 1.3830(10) yes
N7 C8 1.358(2) yes
C8 N9 1.327(2) yes

loop_
_geom_torsion_atom_site_label_1
_geom_torsion_atom_site_label_2
_geom_torsion_atom_site_label_3
_geom_torsion_atom_site_label_4
_geom_torsion
_geom_torsion_publ_flag
O4' C1' C2' C3' 28.90(10) yes
N7 C1' C2' C3' -92.50(10) yes
C2' C1' O4' C4' -16.40(10) yes
N7 C1' O4' C4' 107.85(9) yes
C2' C1' N7 C5 -169.70(10) yes
C2' C1' N7 C8 20.9(2) yes
O4' C1' N7 C5 70.90(10) yes
O4' C1' N7 C8 -98.40(10) yes
C1' C2' C3' O3' 90.10(10) yes
C1' C2' C3' C4' -29.60(10) yes
C2' C3' C4' O4' 20.50(10) yes
C2' C3' C4' C5' -100.00(10) yes
O3' C3' C4' O4' -95.80(10) yes
O3' C3' C4' C5' 143.60(10) yes
C3' C4' O4' C1' -2.80(10) yes
C5' C4' O4' C1' 122.15(9) yes
C3' C4' C5' O5' 56.40(10) yes
O4' C4' C5' O5' -62.90(10) yes
C6 N1 C2 N3 .6(2) ?
C2 N1 C6 O 178.90(10) ?
C2 N1 C6 C5 -2.4(2) ?
N1 C2 N3 C4 .8(2) ?
C2 N3 C4 C5 -.1(2) ?
C2 N3 C4 N9 177.40(10) ?
N3 C4 C5 C6 -2.0(2) ?
N3 C4 C5 N7 177.60(10) ?
N9 C4 C5 C6 -179.80(10) ?
N9 C4 C5 N7 -.20(10) ?
N3 C4 N9 C8 -177.30(10) ?
C5 C4 N9 C8 .60(10) ?
C4 C5 C6 O -178.40(10) ?
C4 C5 C6 N1 3.0(2) ?
N7 C5 C6 O 2.2(2) ?
N7 C5 C6 N1 -176.50(10) ?
C4 C5 N7 C1' -171.70(10) ?
C4 C5 N7 C8 -.20(10) ?
C6 C5 N7 C1' 7.9(2) ?
C6 C5 N7 C8 179.40(10) ?
C1' N7 C8 N9 171.40(10) ?
C5 N7 C8 N9 .50(10) ?
N7 C8 N9 C4 -.70(10) ?
